data_4020041
loop_
_publ_author_name
'Nguyen Thi Ngoc Tam'
'Guillaume Magueur'
'Mich\`ele Our\'evitch'
'Benoit Crousse'
'Jean-Pierre B\'egu\'e'
'Dani\`ele Bonnet-Delpon'

_journal_name_full 'Journal of Organic Chemistry'
_journal_page_first 699
_journal_page_last 702
_journal_paper_doi 10.1021/jo0485233
_journal_volume 70
_journal_year 2005
_chemical_formula_moiety 'C13 H15 F3 N1 O2'
_chemical_formula_sum 'C13 H15 F3 N O2'
_chemical_formula_weight 665.9
_space_group_IT_number 4
_symmetry_cell_setting monoclinic
_symmetry_space_group_name_Hall 'P 2yb'
_symmetry_space_group_name_H-M 'P 1 21 1'
_cell_angle_alpha 90
_cell_angle_beta 98.59(2)
_cell_angle_gamma 90
_cell_formula_units_Z 2
_cell_length_a 7.892(2)
_cell_length_b 7.1872(8)
_cell_length_c 11.873(3)
_cell_measurement_reflns_used 41
_cell_measurement_temperature 295
_cell_measurement_theta_max 17.6
_cell_measurement_theta_min 3.5
_cell_volume 665.9(3)
_diffrn_ambient_temperature 295
_diffrn_measured_fraction_theta_full 0.992
_diffrn_measured_fraction_theta_max 0.980
_diffrn_measurement_device_type
;
Nonius Kappa CCD
;
_diffrn_measurement_method \w
_diffrn_radiation_monochromator graphite
_diffrn_radiation_type 'Mo K\a'
_diffrn_radiation_wavelength 0.71073
_diffrn_reflns_av_R_equivalents 0.11
_diffrn_reflns_limit_h_max 7
_diffrn_reflns_limit_h_min -10
_diffrn_reflns_limit_k_max 9
_diffrn_reflns_limit_k_min -7
_diffrn_reflns_limit_l_max 15
_diffrn_reflns_limit_l_min -10
_diffrn_reflns_number 4147
_diffrn_reflns_theta_full 20.620
_diffrn_reflns_theta_max 27.493
_diffrn_reflns_theta_min 2.610
_diffrn_standards_decay_% 0.00
_diffrn_standards_interval_count 0
_diffrn_standards_interval_time 0
_diffrn_standards_number 0
_exptl_absorpt_coefficient_mu 0.119
_exptl_absorpt_correction_T_max NaN
_exptl_absorpt_correction_T_min NaN
_exptl_absorpt_correction_type multi-scan
_exptl_absorpt_process_details
;
Denzo/Scalepack (Otwinowski & Minor, 1996)
;
_exptl_crystal_colour ' colourless '
_exptl_crystal_density_diffrn 1.37
_exptl_crystal_density_meas ?
_exptl_crystal_description ' parallelepiped '
_exptl_crystal_F_000 284
_exptl_crystal_size_max 0.12
_exptl_crystal_size_mid 0.10
_exptl_crystal_size_min 0.08
_refine_diff_density_max 0.63
_refine_diff_density_min -0.27
_refine_ls_goodness_of_fit_ref 1.0238
_refine_ls_number_parameters 173
_refine_ls_number_reflns 1145
_refine_ls_number_restraints 1
_refine_ls_R_factor_all 0.0905
_refine_ls_R_factor_gt 0.0672
_refine_ls_shift/su_max 0.000113
_refine_ls_structure_factor_coef F
_refine_ls_weighting_details
;
Method, part 1, Chebychev polynomial, (Watkin, 1994, Prince, 1982)
[weight] = 1.0/[A~0~*T~0~(x)+A~1~*T~1~(x) ... +A~n-1~]*T~n-1~(x)]
where A~i~ are the Chebychev coefficients listed below and x= Fcalc/Fmax
Method = Robust Weighting (Prince, 1982)
W = [weight] * [1-(deltaF/6*sigmaF)^2^]^2^
A~i~ are:
0.653 0.604 0.299
;
_refine_ls_weighting_scheme calc
_refine_ls_wR_factor_all 0.1116
_refine_ls_wR_factor_gt 0.0811
_refine_ls_wR_factor_ref 0.0811
_reflns_limit_h_max 10
_reflns_limit_h_min -10
_reflns_limit_k_max 9
_reflns_limit_k_min 0
_reflns_limit_l_max 15
_reflns_limit_l_min 0
_reflns_number_gt 1145
_reflns_number_total 1625
_reflns_threshold_expression I>2.00u(I)
_cod_depositor_comments
;
The following automatic conversions were performed:
'_symmetry_cell_setting' value 'Monoclinic' changed to 'monoclinic'
according to '/home/saulius/struct/CIF-dictionaries/cif_core.dic'
dictionary named 'cif_core.dic' version 2.4.1 from 2010-06-29.

Automatic conversion script
Id: cif_fix_enum 1527 2010-12-29 10:47:43Z saulius 
;
_cod_original_sg_symbol_H-M 'P 21'
_cod_original_formula_sum 'C13 H15 F3 N1 O2'
_cod_database_code 4020041

loop_
_symmetry_equiv_pos_as_xyz
x,y,z
-x,y+1/2,-z

loop_
_atom_site_label
_atom_site_type_symbol
_atom_site_fract_x
_atom_site_fract_y
_atom_site_fract_z
_atom_site_U_iso_or_equiv
_atom_site_occupancy
_atom_site_adp_type
_atom_site_refinement_flags_posn
_atom_site_refinement_flags_adp
_atom_site_refinement_flags_occupancy
_atom_site_disorder_assembly
_atom_site_disorder_group
_atom_site_attached_hydrogens
N1 N 0.9500(4) 0.0634(6) 0.6819(3) 0.0373 1.0000 Uani . . . . . .
C2 C 0.8117(7) 0.1735(8) 0.6094(5) 0.0523 1.0000 Uani . . . . . .
C3 C 0.9517(8) 0.3054(7) 0.5776(4) 0.0480 1.0000 Uani . . . . . .
C4 C 1.0654(6) 0.2280(6) 0.6844(4) 0.0408 1.0000 Uani . . . . . .
C5 C 0.9104(7) 0.0005(8) 0.7929(5) 0.0474 1.0000 Uani . . . . . .
C6 C 0.7481(10) -0.1109(11) 0.7818(7) 0.0736 1.0000 Uani . . . . . .
C8 C 0.5999(11) -0.3235(15) 0.6555(7) 0.0947 1.0000 Uani . . . . . .
C10 C 1.2522(7) 0.1932(9) 0.6771(4) 0.0528 1.0000 Uani . . . . . .
C12 C 1.0644(6) -0.0917(7) 0.8630(4) 0.0398 1.0000 Uani . . . . . .
C13 C 1.1464(7) -0.2415(9) 0.8223(4) 0.0510 1.0000 Uani . . . . . .
C14 C 1.2852(8) -0.3247(11) 0.8867(5) 0.0655 1.0000 Uani . . . . . .
C15 C 1.3474(8) -0.2577(13) 0.9934(6) 0.0741 1.0000 Uani . . . . . .
C16 C 1.2682(11) -0.1100(12) 1.0362(5) 0.0746 1.0000 Uani . . . . . .
C17 C 1.1236(8) -0.0256(9) 0.9713(5) 0.0580 1.0000 Uani . . . . . .
O7 O 0.7647(6) -0.2601(8) 0.7135(5) 0.0888 1.0000 Uani . . . . . .
O9 O 1.0029(6) 0.2551(6) 0.4750(3) 0.0606 1.0000 Uani . . . . . .
F11 F 1.3211(6) 0.3449(6) 0.6382(4) 0.0858 1.0000 Uani . . . . . .
F18 F 1.2804(4) 0.0523(6) 0.6105(3) 0.0654 1.0000 Uani . . . . . .
F19 F 1.3440(4) 0.1569(8) 0.7779(3) 0.0822 1.0000 Uani . . . . . .
H21 H 0.7280 0.2332 0.6528 0.107(8) 1.0000 Uiso . . . . . .
H22 H 0.7499 0.1024 0.5435 0.107(8) 1.0000 Uiso . . . . . .
H31 H 0.9338 0.4428 0.5651 0.107(8) 1.0000 Uiso . . . . . .
H41 H 1.0912 0.3055 0.7555 0.107(8) 1.0000 Uiso . . . . . .
H51 H 0.8845 0.1112 0.8384 0.107(8) 1.0000 Uiso . . . . . .
H61 H 0.6448 -0.0806 0.8163 0.107(8) 1.0000 Uiso . . . . . .
H81 H 0.6168 -0.4330 0.6055 0.107(8) 1.0000 Uiso . . . . . .
H82 H 0.5239 -0.3591 0.7111 0.107(8) 1.0000 Uiso . . . . . .
H83 H 0.5439 -0.2202 0.6051 0.107(8) 1.0000 Uiso . . . . . .
H131 H 1.1047 -0.2907 0.7443 0.107(8) 1.0000 Uiso . . . . . .
H141 H 1.3421 -0.4360 0.8555 0.107(8) 1.0000 Uiso . . . . . .
H151 H 1.4500 -0.3162 1.0397 0.107(8) 1.0000 Uiso . . . . . .
H161 H 1.3094 -0.0626 1.1142 0.107(8) 1.0000 Uiso . . . . . .
H171 H 1.0646 0.0826 1.0029 0.107(8) 1.0000 Uiso . . . . . .
